data_7125634
loop_
_publ_author_name
'Ji, Jiecheng'
'Li, Yizhou'
'Xiao, Chao'
'Cheng, Guo'
'Luo, Kui'
'Gong, Qiyong'
'Zhou, Dayang'
'Chruma, Jason J.'
'Wu, Wanhua'
'Yang, Cheng'

_publ_section_title
;
 Supramolecular enantiomeric and structural differentiation of amino acid
 derivatives with achiral pillar[5]arene homologs.
;
_journal_issue 1
_journal_name_full 'Chemical communications (Cambridge, England)'
_journal_page_first 161
_journal_page_last 164
_journal_paper_doi 10.1039/c9cc08541f
_journal_volume 56
_journal_year 2020
_chemical_formula_moiety 'C81 H118 N2 O10'
_chemical_formula_sum 'C81 H118 N2 O10'
_chemical_formula_weight 1279.83
_chemical_name_systematic H4-1
_space_group_crystal_system triclinic
_space_group_IT_number 2
_space_group_name_Hall '-P 1'
_space_group_name_H-M_alt 'P -1'
_atom_sites_solution_hydrogens geom
_atom_sites_solution_primary direct
_atom_sites_solution_secondary difmap
_audit_update_record
;
2018-11-21 deposited with the CCDC.	2019-11-28 downloaded from the CCDC.
;
_cell_angle_alpha 89.974(6)
_cell_angle_beta 89.321(6)
_cell_angle_gamma 75.472(7)
_cell_formula_units_Z 2
_cell_length_a 12.0829(2)
_cell_length_b 14.8643(3)
_cell_length_c 21.7404(15)
_cell_measurement_reflns_used 17842
_cell_measurement_temperature 123
_cell_measurement_theta_max 68.20
_cell_measurement_theta_min 3.07
_cell_volume 3779.5(3)
_computing_cell_refinement 'RAPID AUTO'
_computing_data_collection 'RAPID AUTO (Rigaku, ????)'
_computing_data_reduction 'RAPID AUTO'
_computing_molecular_graphics 'CrystalStructure 4.2.1'
_computing_publication_material 'CrystalStructure 4.2.1 (Rigaku, 2016)'
_computing_structure_refinement 'SHELXL Version 2014/6 (Sheldrick, 2008)'
_computing_structure_solution 'SHELXT Version 2014/4 (Sheldrick, 2014)'
_diffrn_ambient_temperature 123
_diffrn_detector_area_resol_mean 10.000
_diffrn_measured_fraction_theta_full 0.988
_diffrn_measured_fraction_theta_max 0.987
_diffrn_measurement_device_type 'Rigaku R-AXIS RAPID 191R'
_diffrn_measurement_method \w
_diffrn_radiation_type 'Cu K\a'
_diffrn_radiation_wavelength 1.54187
_diffrn_reflns_av_R_equivalents 0.1025
_diffrn_reflns_Laue_measured_fraction_full 0.988
_diffrn_reflns_Laue_measured_fraction_max 0.987
_diffrn_reflns_limit_h_max 14
_diffrn_reflns_limit_h_min -14
_diffrn_reflns_limit_k_max 17
_diffrn_reflns_limit_k_min -17
_diffrn_reflns_limit_l_max 26
_diffrn_reflns_limit_l_min -26
_diffrn_reflns_number 73844
_diffrn_reflns_point_group_measured_fraction_full 0.988
_diffrn_reflns_point_group_measured_fraction_max 0.987
_diffrn_reflns_theta_full 67.687
_diffrn_reflns_theta_max 68.254
_diffrn_reflns_theta_min 3.071
_diffrn_standards_number 0
_exptl_absorpt_coefficient_mu 0.570
_exptl_absorpt_correction_T_max 0.945
_exptl_absorpt_correction_T_min 0.672
_exptl_absorpt_correction_type multi-scan
_exptl_absorpt_process_details 'ABSCOR (Rigaku, 1995)'
_exptl_crystal_colour colorless
_exptl_crystal_density_diffrn 1.125
_exptl_crystal_density_method 'not measured'
_exptl_crystal_description platelet
_exptl_crystal_F_000 1396.00
_exptl_crystal_size_max 0.380
_exptl_crystal_size_mid 0.260
_exptl_crystal_size_min 0.100
_refine_diff_density_max 0.49
_refine_diff_density_min -0.32
_refine_ls_extinction_coef 0.00067(18)
_refine_ls_extinction_method SHELXL
_refine_ls_goodness_of_fit_ref 0.961
_refine_ls_hydrogen_treatment constr
_refine_ls_number_parameters 839
_refine_ls_number_reflns 13647
_refine_ls_number_restraints 0
_refine_ls_R_factor_all 0.1360
_refine_ls_R_factor_gt 0.0831
_refine_ls_shift/su_max 0.000
_refine_ls_structure_factor_coef Fsqd
_refine_ls_weighting_details 'w = 1/[\s^2^(Fo^2^)+(0.1545P)^2^] where P=(Fo^2^+2Fc^2^)/3'
_refine_ls_weighting_scheme calc
_refine_ls_wR_factor_gt 0.2333
_refine_ls_wR_factor_ref 0.2672
_reflns_Friedel_coverage 0.000
_reflns_number_gt 6903
_reflns_number_total 13647
_reflns_threshold_expression F^2^>2.0\s(F^2^)
_cod_data_source_file c9cc08541f2.cif
_cod_data_source_block 170421H4
_cod_depositor_comments 'Adding full bibliography for 7125634--7125637.cif.'
_cod_database_code 7125634
_shelxl_version_number 2014/6

loop_
_space_group_symop_id
_space_group_symop_operation_xyz
1 +X,+Y,+Z
2 -X,-Y,-Z

loop_
_atom_site_label
_atom_site_type_symbol
_atom_site_fract_x
_atom_site_fract_y
_atom_site_fract_z
_atom_site_U_iso_or_equiv
_atom_site_adp_type
_atom_site_occupancy
_atom_site_site_symmetry_order
_atom_site_calc_flag
_atom_site_refinement_flags_posn
_atom_site_refinement_flags_adp
O1 O 0.65867(17) 0.52082(14) 0.84764(9) 0.0526(6) Uani 1 1 d . .
O2 O 0.59925(18) 0.29318(13) 0.65556(9) 0.0540(6) Uani 1 1 d . .
O3 O 0.56965(17) 0.65374(13) 0.62966(9) 0.0521(6) Uani 1 1 d . .
O4 O 0.28224(17) 0.46636(13) 0.51812(9) 0.0507(5) Uani 1 1 d . .
O5 O 0.29738(17) 0.60707(14) 0.96296(9) 0.0556(6) Uani 1 1 d . .
O6 O 0.45055(18) 0.24587(14) 0.87616(10) 0.0602(6) Uani 1 1 d . .
O7 O -0.04438(18) 0.51473(14) 0.66434(10) 0.0593(6) Uani 1 1 d . .
O8 O -0.01229(18) 0.76821(14) 0.82107(9) 0.0581(6) Uani 1 1 d . .
O9 O 0.13408(19) 0.81390(14) 0.60807(10) 0.0608(6) Uani 1 1 d . .
O10 O 0.02192(19) 0.40157(15) 0.88435(11) 0.0662(7) Uani 1 1 d . .
N81 N 0.2682(5) 0.2663(4) 0.6847(2) 0.142(2) Uani 1 1 d . .
N94 N 0.3369(5) 0.7870(4) 0.8010(3) 0.151(2) Uani 1 1 d . .
C11 C 0.6433(2) 0.4664(2) 0.79823(13) 0.0465(8) Uani 1 1 d . .
C12 C 0.3186(3) 0.6079(2) 0.55035(13) 0.0443(7) Uani 1 1 d . .
C13 C 0.5333(3) 0.5127(2) 0.59709(13) 0.0458(7) Uani 1 1 d . .
C14 C 0.6161(3) 0.3472(2) 0.70464(13) 0.0464(8) Uani 1 1 d . .
C15 C 0.3560(3) 0.5111(2) 0.54633(13) 0.0462(7) Uani 1 1 d . .
C16 C 0.6511(2) 0.4914(2) 0.73732(13) 0.0456(7) Uani 1 1 d . .
H16 H 0.6660 0.5497 0.7279 0.055 Uiso 1 1 calc R U
C17 C 0.4958(3) 0.6097(2) 0.60101(13) 0.0454(7) Uani 1 1 d . .
C18 C 0.6099(2) 0.3219(2) 0.76562(13) 0.0461(7) Uani 1 1 d . .
H18 H 0.5963 0.2631 0.7749 0.055 Uiso 1 1 calc R U
C19 C 0.6232(2) 0.3799(2) 0.81370(13) 0.0449(7) Uani 1 1 d . .
C20 C 0.4499(3) 0.4796(2) 0.92390(13) 0.0484(8) Uani 1 1 d . .
H20 H 0.5024 0.5175 0.9261 0.058 Uiso 1 1 calc R U
C21 C 0.6375(2) 0.4326(2) 0.68943(13) 0.0443(7) Uani 1 1 d . .
C22 C 0.0881(3) 0.7401(2) 0.62351(14) 0.0509(8) Uani 1 1 d . .
C23 C 0.3907(3) 0.6556(2) 0.57705(13) 0.0473(8) Uani 1 1 d . .
H23 H 0.3675 0.7216 0.5790 0.057 Uiso 1 1 calc R U
C24 C 0.4095(3) 0.3347(2) 0.89981(14) 0.0510(8) Uani 1 1 d . .
C25 C 0.1165(2) 0.6633(2) 0.58343(13) 0.0463(7) Uani 1 1 d . .
C26 C 0.3378(3) 0.5163(2) 0.94288(13) 0.0491(8) Uani 1 1 d . .
C27 C 0.0707(3) 0.5880(2) 0.59663(14) 0.0500(8) Uani 1 1 d . .
H27 H 0.0881 0.5354 0.5701 0.060 Uiso 1 1 calc R U
C28 C -0.0293(3) 0.6657(2) 0.68705(14) 0.0482(8) Uani 1 1 d . .
C29 C 0.6473(2) 0.46073(19) 0.62280(13) 0.0471(8) Uani 1 1 d . .
H29A H 0.7017 0.5006 0.6198 0.057 Uiso 1 1 calc R U
H29B H 0.6785 0.4043 0.5977 0.057 Uiso 1 1 calc R U
C30 C 0.4882(3) 0.3892(2) 0.90182(13) 0.0469(7) Uani 1 1 d . .
C31 C 0.4614(3) 0.4647(2) 0.56917(13) 0.0473(8) Uani 1 1 d . .
H31 H 0.4853 0.3990 0.5658 0.057 Uiso 1 1 calc R U
C32 C 0.0159(3) 0.7407(2) 0.67353(14) 0.0504(8) Uani 1 1 d . .
H32 H -0.0032 0.7940 0.6994 0.060 Uiso 1 1 calc R U
C33 C 0.1999(2) 0.6581(2) 0.53089(13) 0.0490(8) Uani 1 1 d . .
H33A H 0.1996 0.7217 0.5172 0.059 Uiso 1 1 calc R U
H33B H 0.1764 0.6249 0.4958 0.059 Uiso 1 1 calc R U
C34 C 0.0006(3) 0.6768(2) 0.83795(14) 0.0499(8) Uani 1 1 d . .
C35 C 0.2605(3) 0.4616(2) 0.94175(13) 0.0490(8) Uani 1 1 d . .
C36 C 0.0008(3) 0.5882(2) 0.64738(14) 0.0505(8) Uani 1 1 d . .
C37 C 0.6554(3) 0.6168(2) 0.83679(13) 0.0492(8) Uani 1 1 d . .
H37A H 0.5775 0.6512 0.8247 0.059 Uiso 1 1 calc R U
H37B H 0.7094 0.6221 0.8032 0.059 Uiso 1 1 calc R U
C38 C -0.0487(3) 0.6242(2) 0.79896(14) 0.0495(8) Uani 1 1 d . .
C39 C 0.6100(2) 0.3531(2) 0.87969(13) 0.0483(8) Uani 1 1 d . .
H39A H 0.6613 0.3788 0.9058 0.058 Uiso 1 1 calc R U
H39B H 0.6326 0.2846 0.8834 0.058 Uiso 1 1 calc R U
C40 C 0.1359(3) 0.5003(2) 0.96065(14) 0.0535(8) Uani 1 1 d . .
H40A H 0.1045 0.4495 0.9770 0.064 Uiso 1 1 calc R U
H40B H 0.1306 0.5472 0.9936 0.064 Uiso 1 1 calc R U
C41 C 0.2166(3) 0.3324(2) 0.49230(15) 0.0558(9) Uani 1 1 d . .
H41A H 0.2144 0.3478 0.4479 0.067 Uiso 1 1 calc R U
H41B H 0.1418 0.3641 0.5109 0.067 Uiso 1 1 calc R U
C42 C 0.0668(3) 0.5445(2) 0.90569(14) 0.0512(8) Uani 1 1 d . .
C43 C 0.3100(3) 0.3668(2) 0.52244(14) 0.0514(8) Uani 1 1 d . .
H43A H 0.3166 0.3477 0.5661 0.062 Uiso 1 1 calc R U
H43B H 0.3842 0.3398 0.5016 0.062 Uiso 1 1 calc R U
C44 C 0.2979(3) 0.3700(2) 0.92080(13) 0.0502(8) Uani 1 1 d . .
H44 H 0.2462 0.3312 0.9209 0.060 Uiso 1 1 calc R U
C45 C 0.3709(3) 0.6678(2) 0.95532(14) 0.0533(8) Uani 1 1 d . .
H45A H 0.3941 0.6690 0.9116 0.064 Uiso 1 1 calc R U
H45B H 0.4407 0.6453 0.9800 0.064 Uiso 1 1 calc R U
C46 C -0.1086(3) 0.6664(2) 0.74105(13) 0.0500(8) Uani 1 1 d . .
H46A H -0.1655 0.6317 0.7297 0.060 Uiso 1 1 calc R U
H46B H -0.1506 0.7314 0.7499 0.060 Uiso 1 1 calc R U
C47 C -0.0419(3) 0.5324(2) 0.81485(14) 0.0535(8) Uani 1 1 d . .
H47 H -0.0758 0.4957 0.7889 0.064 Uiso 1 1 calc R U
C48 C 0.6885(3) 0.6566(2) 0.89560(13) 0.0534(8) Uani 1 1 d . .
H48A H 0.7651 0.6201 0.9082 0.064 Uiso 1 1 calc R U
H48B H 0.6332 0.6520 0.9287 0.064 Uiso 1 1 calc R U
C49 C 0.0577(3) 0.6369(2) 0.89057(14) 0.0528(8) Uani 1 1 d . .
H49 H 0.0912 0.6738 0.9167 0.063 Uiso 1 1 calc R U
C50 C 0.0130(3) 0.4929(2) 0.86760(15) 0.0512(8) Uani 1 1 d . .
C51 C 0.5347(3) 0.75301(19) 0.63447(15) 0.0551(9) Uani 1 1 d . .
H51A H 0.4598 0.7725 0.6560 0.066 Uiso 1 1 calc R U
H51B H 0.5271 0.7813 0.5930 0.066 Uiso 1 1 calc R U
C52 C 0.3083(3) 0.7646(2) 0.97606(14) 0.0552(8) Uani 1 1 d . .
H52A H 0.2766 0.7616 1.0180 0.066 Uiso 1 1 calc R U
H52B H 0.2438 0.7895 0.9481 0.066 Uiso 1 1 calc R U
C53 C 0.5823(3) 0.2032(2) 0.66871(15) 0.0592(9) Uani 1 1 d . .
H53A H 0.5201 0.2083 0.6996 0.071 Uiso 1 1 calc R U
H53B H 0.6531 0.1623 0.6854 0.071 Uiso 1 1 calc R U
C54 C 0.6902(3) 0.7584(2) 0.88678(15) 0.0586(9) Uani 1 1 d . .
H54A H 0.7434 0.7628 0.8525 0.070 Uiso 1 1 calc R U
H54B H 0.6129 0.7947 0.8753 0.070 Uiso 1 1 calc R U
C55 C -0.0120(3) 0.4307(2) 0.63022(15) 0.0591(9) Uani 1 1 d . .
H55A H 0.0714 0.4136 0.6218 0.071 Uiso 1 1 calc R U
H55B H -0.0527 0.4368 0.5906 0.071 Uiso 1 1 calc R U
C56 C -0.0460(3) 0.3577(2) 0.67102(16) 0.0615(9) Uani 1 1 d . .
H56A H 0.0007 0.3494 0.7087 0.074 Uiso 1 1 calc R U
H56B H -0.1271 0.3812 0.6838 0.074 Uiso 1 1 calc R U
C57 C 0.6253(3) 0.7841(2) 0.67041(16) 0.0609(9) Uani 1 1 d . .
H57A H 0.7009 0.7594 0.6504 0.073 Uiso 1 1 calc R U
H57B H 0.6288 0.7584 0.7126 0.073 Uiso 1 1 calc R U
C58 C 0.0388(3) 0.8261(2) 0.85818(15) 0.0596(9) Uani 1 1 d . .
H58A H 0.1232 0.8039 0.8563 0.071 Uiso 1 1 calc R U
H58B H 0.0135 0.8247 0.9016 0.071 Uiso 1 1 calc R U
C59 C 0.0011(3) 0.9236(2) 0.83307(15) 0.0643(10) Uani 1 1 d . .
H59A H 0.0180 0.9221 0.7884 0.077 Uiso 1 1 calc R U
H59B H 0.0461 0.9626 0.8528 0.077 Uiso 1 1 calc R U
C60 C 0.5511(3) 0.1636(2) 0.60948(16) 0.0665(10) Uani 1 1 d . .
H60A H 0.5430 0.1001 0.6177 0.080 Uiso 1 1 calc R U
H60B H 0.4754 0.2017 0.5966 0.080 Uiso 1 1 calc R U
C61 C -0.1255(3) 0.9682(2) 0.84360(16) 0.0663(10) Uani 1 1 d . .
H61A H -0.1702 0.9254 0.8285 0.080 Uiso 1 1 calc R U
H61B H -0.1405 0.9769 0.8883 0.080 Uiso 1 1 calc R U
C62 C -0.0650(3) 0.3603(2) 0.86443(17) 0.0658(10) Uani 1 1 d . .
H62A H -0.0531 0.3437 0.8203 0.079 Uiso 1 1 calc R U
H62B H -0.1405 0.4051 0.8693 0.079 Uiso 1 1 calc R U
C63 C 0.3749(3) 0.1877(2) 0.86882(16) 0.0647(10) Uani 1 1 d . .
H63A H 0.3101 0.2186 0.8425 0.078 Uiso 1 1 calc R U
H63B H 0.3440 0.1748 0.9093 0.078 Uiso 1 1 calc R U
C64 C 0.2369(3) 0.2275(2) 0.50012(16) 0.0668(10) Uani 1 1 d . .
H64A H 0.3112 0.1964 0.4808 0.080 Uiso 1 1 calc R U
H64B H 0.2417 0.2126 0.5446 0.080 Uiso 1 1 calc R U
C65 C 0.3875(3) 0.8293(2) 0.97618(17) 0.0654(10) Uani 1 1 d . .
H65A H 0.4133 0.8366 0.9335 0.078 Uiso 1 1 calc R U
H65B H 0.4559 0.8009 1.0007 0.078 Uiso 1 1 calc R U
C66 C 0.5999(3) 0.8898(2) 0.67390(19) 0.0801(12) Uani 1 1 d . .
H66A H 0.6016 0.9150 0.6319 0.096 Uiso 1 1 calc R U
H66B H 0.5220 0.9146 0.6912 0.096 Uiso 1 1 calc R U
C67 C 0.4409(3) 0.0986(2) 0.83933(19) 0.0799(12) Uani 1 1 d . .
H67A H 0.5081 0.0712 0.8649 0.096 Uiso 1 1 calc R U
H67B H 0.4696 0.1131 0.7986 0.096 Uiso 1 1 calc R U
C68 C 0.1437(3) 0.1887(2) 0.47203(18) 0.0810(12) Uani 1 1 d . .
H68A H 0.1615 0.1214 0.4785 0.097 Uiso 1 1 calc R U
H68B H 0.0700 0.2180 0.4917 0.097 Uiso 1 1 calc R U
H68C H 0.1395 0.2018 0.4278 0.097 Uiso 1 1 calc R U
C69 C 0.7271(3) 0.8005(2) 0.94451(15) 0.0743(11) Uani 1 1 d . .
H69A H 0.7269 0.8654 0.9367 0.089 Uiso 1 1 calc R U
H69B H 0.6738 0.7975 0.9783 0.089 Uiso 1 1 calc R U
H69C H 0.8043 0.7655 0.9556 0.089 Uiso 1 1 calc R U
C70 C -0.0312(3) 0.2642(2) 0.64031(18) 0.0759(11) Uani 1 1 d . .
H70A H 0.0489 0.2412 0.6257 0.091 Uiso 1 1 calc R U
H70B H -0.0816 0.2708 0.6042 0.091 Uiso 1 1 calc R U
C71 C 0.1523(3) 0.9694(2) 0.6152(2) 0.0815(12) Uani 1 1 d . .
H71A H 0.1234 0.9812 0.5728 0.098 Uiso 1 1 calc R U
H71B H 0.1277 1.0283 0.6386 0.098 Uiso 1 1 calc R U
C72 C 0.1000(3) 0.8964(2) 0.64507(18) 0.0752(11) Uani 1 1 d . .
H72A H 0.1281 0.8836 0.6876 0.090 Uiso 1 1 calc R U
H72B H 0.0156 0.9186 0.6466 0.090 Uiso 1 1 calc R U
C73 C 0.2790(3) 0.9399(3) 0.61324(18) 0.0792(11) Uani 1 1 d . .
H73A H 0.3037 0.8830 0.5878 0.095 Uiso 1 1 calc R U
H73B H 0.3078 0.9246 0.6554 0.095 Uiso 1 1 calc R U
C74 C 0.0333(3) 0.1252(2) 0.95085(18) 0.0820(12) Uani 1 1 d . .
H74A H 0.1105 0.0839 0.9525 0.098 Uiso 1 1 calc R U
H74B H 0.0079 0.1468 0.9925 0.098 Uiso 1 1 calc R U
H74C H -0.0193 0.0914 0.9338 0.098 Uiso 1 1 calc R U
C75 C 0.6329(4) 0.1589(3) 0.55727(18) 0.0849(12) Uani 1 1 d . .
H75A H 0.6016 0.1344 0.5208 0.102 Uiso 1 1 calc R U
H75B H 0.6376 0.2229 0.5474 0.102 Uiso 1 1 calc R U
C77 C -0.0628(4) 0.2749(3) 0.9013(2) 0.0944(14) Uani 1 1 d . .
H77A H -0.0944 0.2961 0.9425 0.113 Uiso 1 1 calc R U
H77B H -0.1176 0.2442 0.8820 0.113 Uiso 1 1 calc R U
C78 C 0.3305(4) 0.9254(2) 1.00273(19) 0.0855(12) Uani 1 1 d . .
H78A H 0.3851 0.9643 1.0017 0.103 Uiso 1 1 calc R U
H78B H 0.2637 0.9545 0.9781 0.103 Uiso 1 1 calc R U
H78C H 0.3063 0.9188 1.0453 0.103 Uiso 1 1 calc R U
C79 C -0.1663(4) 1.0607(2) 0.81198(19) 0.0873(13) Uani 1 1 d . .
H79A H -0.2481 1.0858 0.8204 0.105 Uiso 1 1 calc R U
H79B H -0.1238 1.1040 0.8274 0.105 Uiso 1 1 calc R U
H79C H -0.1535 1.0525 0.7675 0.105 Uiso 1 1 calc R U
C80 C -0.0606(3) 0.1939(2) 0.6853(2) 0.0880(13) Uani 1 1 d . .
H80A H -0.0505 0.1338 0.6646 0.106 Uiso 1 1 calc R U
H80B H -0.0098 0.1868 0.7208 0.106 Uiso 1 1 calc R U
H80C H -0.1402 0.2163 0.6993 0.106 Uiso 1 1 calc R U
C82 C 0.6855(4) 0.9220(2) 0.7135(2) 0.1018(16) Uani 1 1 d . .
H82A H 0.6663 0.9901 0.7145 0.122 Uiso 1 1 calc R U
H82B H 0.6830 0.8981 0.7553 0.122 Uiso 1 1 calc R U
H82C H 0.7626 0.8986 0.6960 0.122 Uiso 1 1 calc R U
C83 C 0.3321(3) 1.0159(3) 0.5865(2) 0.0938(14) Uani 1 1 d . .
H83A H 0.4156 0.9935 0.5860 0.113 Uiso 1 1 calc R U
H83B H 0.3051 1.0304 0.5444 0.113 Uiso 1 1 calc R U
H83C H 0.3092 1.0719 0.6120 0.113 Uiso 1 1 calc R U
C84 C 0.2649(5) 0.3264(6) 0.7156(3) 0.123(2) Uani 1 1 d . .
C85 C 0.3714(4) 0.0259(3) 0.8307(2) 0.0999(15) Uani 1 1 d . .
H85A H 0.4244 -0.0341 0.8192 0.120 Uiso 1 1 calc R U
H85B H 0.3350 0.0170 0.8705 0.120 Uiso 1 1 calc R U
C86 C 0.2961(5) 0.4852(5) 0.7249(2) 0.130(2) Uani 1 1 d . .
H86A H 0.2420 0.5086 0.6912 0.156 Uiso 1 1 calc R U
H86B H 0.3730 0.4621 0.7061 0.156 Uiso 1 1 calc R U
C87 C 0.0348(4) 0.2082(3) 0.9103(3) 0.135(2) Uani 1 1 d . .
H87A H 0.0913 0.2389 0.9277 0.162 Uiso 1 1 calc R U
H87B H 0.0643 0.1837 0.8694 0.162 Uiso 1 1 calc R U
C88 C 0.2985(4) 0.5657(5) 0.7667(2) 0.135(2) Uani 1 1 d . .
H88A H 0.2227 0.5869 0.7871 0.163 Uiso 1 1 calc R U
H88B H 0.3552 0.5429 0.7993 0.163 Uiso 1 1 calc R U
C89 C 0.7507(4) 0.1010(3) 0.5674(2) 0.1230(18) Uani 1 1 d . .
H89A H 0.7976 0.1024 0.5305 0.148 Uiso 1 1 calc R U
H89B H 0.7841 0.1255 0.6025 0.148 Uiso 1 1 calc R U
H89C H 0.7480 0.0368 0.5759 0.148 Uiso 1 1 calc R U
C90 C 0.3266(6) 0.6470(5) 0.7366(3) 0.155(3) Uani 1 1 d . .
H90A H 0.4016 0.6246 0.7156 0.186 Uiso 1 1 calc R U
H90B H 0.2693 0.6691 0.7043 0.186 Uiso 1 1 calc R U
C91 C 0.2805(5) 0.0510(3) 0.7830(3) 0.139(2) Uani 1 1 d . .
H91A H 0.2401 0.0016 0.7802 0.166 Uiso 1 1 calc R U
H91B H 0.2261 0.1095 0.7945 0.166 Uiso 1 1 calc R U
H91C H 0.3157 0.0583 0.7431 0.166 Uiso 1 1 calc R U
C92 C 0.2636(6) 0.4071(6) 0.7539(3) 0.160(3) Uani 1 1 d . .
H92A H 0.1854 0.4301 0.7712 0.192 Uiso 1 1 calc R U
H92B H 0.3154 0.3862 0.7888 0.192 Uiso 1 1 calc R U
C93 C 0.3320(5) 0.7262(5) 0.7737(3) 0.112(2) Uani 1 1 d . .

loop_
_atom_site_aniso_label
_atom_site_aniso_U_11
_atom_site_aniso_U_22
_atom_site_aniso_U_33
_atom_site_aniso_U_23
_atom_site_aniso_U_13
_atom_site_aniso_U_12
O1 0.0622(14) 0.0599(14) 0.0425(11) -0.0020(9) -0.0005(10) -0.0279(11)
O2 0.0709(15) 0.0525(13) 0.0438(12) 0.0008(9) -0.0002(10) -0.0253(11)
O3 0.0513(13) 0.0493(12) 0.0586(13) 0.0012(10) -0.0091(10) -0.0174(10)
O4 0.0521(13) 0.0520(13) 0.0515(12) 0.0025(10) -0.0047(10) -0.0198(10)
O5 0.0531(14) 0.0615(14) 0.0571(13) -0.0016(11) 0.0055(11) -0.0235(11)
O6 0.0567(15) 0.0605(14) 0.0690(15) -0.0051(11) 0.0041(11) -0.0256(11)
O7 0.0636(15) 0.0589(14) 0.0616(14) -0.0060(11) 0.0163(11) -0.0279(12)
O8 0.0701(16) 0.0583(14) 0.0507(13) 0.0008(10) -0.0079(11) -0.0248(12)
O9 0.0677(16) 0.0566(14) 0.0640(14) -0.0066(11) 0.0164(12) -0.0272(12)
O10 0.0597(15) 0.0636(15) 0.0841(17) 0.0168(12) -0.0187(13) -0.0314(12)
N81 0.108(4) 0.196(6) 0.098(4) 0.025(3) 0.013(3) 0.006(4)
N94 0.141(4) 0.194(6) 0.110(5) 0.025(4) 0.003(4) -0.025(4)
C11 0.0448(19) 0.057(2) 0.0403(16) -0.0036(14) 0.0005(13) -0.0182(15)
C12 0.0475(19) 0.0484(18) 0.0401(15) 0.0064(13) 0.0008(13) -0.0178(15)
C13 0.0475(19) 0.0508(18) 0.0421(16) 0.0074(13) -0.0017(14) -0.0176(15)
C14 0.0475(19) 0.0506(19) 0.0442(16) -0.0026(14) -0.0007(14) -0.0179(15)
C15 0.0433(19) 0.058(2) 0.0419(16) 0.0044(14) 0.0004(14) -0.0216(15)
C16 0.0418(18) 0.0507(18) 0.0464(17) 0.0026(14) 0.0018(14) -0.0157(14)
C17 0.0457(19) 0.0525(19) 0.0431(16) 0.0032(14) -0.0007(14) -0.0214(15)
C18 0.0480(19) 0.0502(18) 0.0422(16) 0.0047(13) -0.0004(14) -0.0159(15)
C19 0.0376(18) 0.0542(19) 0.0447(17) 0.0050(14) 0.0025(13) -0.0153(14)
C20 0.049(2) 0.061(2) 0.0408(16) 0.0077(14) 0.0005(14) -0.0240(16)
C21 0.0384(18) 0.0531(19) 0.0429(16) 0.0025(14) 0.0015(13) -0.0144(14)
C22 0.050(2) 0.059(2) 0.0489(18) 0.0004(15) 0.0054(15) -0.0230(16)
C23 0.050(2) 0.0455(18) 0.0479(17) 0.0077(13) -0.0002(14) -0.0146(15)
C24 0.051(2) 0.058(2) 0.0475(18) 0.0031(15) 0.0022(15) -0.0202(16)
C25 0.0366(18) 0.060(2) 0.0437(16) 0.0044(14) 0.0028(13) -0.0152(15)
C26 0.048(2) 0.058(2) 0.0434(17) 0.0051(14) 0.0013(14) -0.0164(16)
C27 0.0450(19) 0.060(2) 0.0472(17) -0.0021(15) 0.0055(14) -0.0185(16)
C28 0.0408(19) 0.061(2) 0.0445(17) -0.0009(14) 0.0023(14) -0.0160(15)
C29 0.048(2) 0.0492(18) 0.0451(17) 0.0034(13) 0.0013(14) -0.0141(15)
C30 0.046(2) 0.0553(19) 0.0412(16) 0.0055(14) 0.0038(14) -0.0151(15)
C31 0.057(2) 0.0502(18) 0.0395(16) 0.0046(13) 0.0011(14) -0.0224(16)
C32 0.045(2) 0.061(2) 0.0475(17) -0.0019(15) 0.0034(15) -0.0176(16)
C33 0.049(2) 0.0553(19) 0.0448(17) 0.0039(14) -0.0007(14) -0.0161(15)
C34 0.050(2) 0.053(2) 0.0488(18) 0.0033(15) 0.0032(15) -0.0184(16)
C35 0.0420(19) 0.066(2) 0.0429(16) 0.0092(14) 0.0007(14) -0.0206(16)
C36 0.045(2) 0.057(2) 0.0527(19) 0.0001(15) 0.0028(15) -0.0203(16)
C37 0.054(2) 0.053(2) 0.0455(17) 0.0007(14) 0.0028(14) -0.0222(16)
C38 0.0448(19) 0.061(2) 0.0466(17) 0.0025(15) -0.0007(14) -0.0205(16)
C39 0.049(2) 0.0568(19) 0.0422(16) 0.0078(14) -0.0024(14) -0.0183(15)
C40 0.054(2) 0.064(2) 0.0475(18) 0.0052(15) 0.0023(15) -0.0230(17)
C41 0.052(2) 0.062(2) 0.0567(19) -0.0016(16) -0.0050(16) -0.0207(17)
C42 0.0441(19) 0.063(2) 0.0498(18) 0.0092(15) 0.0005(15) -0.0201(16)
C43 0.051(2) 0.056(2) 0.0487(18) -0.0005(14) -0.0014(15) -0.0162(16)
C44 0.049(2) 0.062(2) 0.0454(17) 0.0096(15) -0.0004(15) -0.0244(16)
C45 0.053(2) 0.063(2) 0.0483(18) 0.0035(15) 0.0017(15) -0.0235(17)
C46 0.0445(19) 0.061(2) 0.0464(17) 0.0009(14) 0.0020(14) -0.0161(15)
C47 0.047(2) 0.065(2) 0.0529(19) -0.0018(16) 0.0001(15) -0.0224(17)
C48 0.060(2) 0.062(2) 0.0441(17) -0.0019(15) 0.0017(15) -0.0255(17)
C49 0.050(2) 0.067(2) 0.0465(18) 0.0000(15) 0.0034(15) -0.0231(17)
C50 0.0438(19) 0.058(2) 0.0572(19) 0.0094(16) -0.0045(15) -0.0222(16)
C51 0.060(2) 0.0474(19) 0.059(2) 0.0006(15) -0.0105(16) -0.0151(16)
C52 0.059(2) 0.060(2) 0.0473(18) 0.0046(15) -0.0046(15) -0.0160(17)
C53 0.076(3) 0.053(2) 0.055(2) 0.0015(15) 0.0012(17) -0.0290(18)
C54 0.064(2) 0.062(2) 0.055(2) -0.0068(16) 0.0097(16) -0.0254(17)
C55 0.056(2) 0.061(2) 0.063(2) -0.0032(17) 0.0085(17) -0.0194(17)
C56 0.050(2) 0.066(2) 0.073(2) -0.0076(18) 0.0111(17) -0.0231(17)
C57 0.062(2) 0.055(2) 0.069(2) 0.0008(16) -0.0168(18) -0.0202(17)
C58 0.061(2) 0.066(2) 0.058(2) -0.0070(17) -0.0015(17) -0.0266(18)
C59 0.084(3) 0.062(2) 0.056(2) -0.0002(17) 0.0000(19) -0.037(2)
C60 0.085(3) 0.058(2) 0.061(2) -0.0038(17) -0.003(2) -0.026(2)
C61 0.072(3) 0.061(2) 0.069(2) 0.0034(18) -0.0051(19) -0.0217(19)
C62 0.064(2) 0.062(2) 0.081(3) 0.0065(19) -0.0114(19) -0.0323(19)
C63 0.066(2) 0.077(2) 0.061(2) -0.0020(18) 0.0029(18) -0.036(2)
C64 0.077(3) 0.066(2) 0.066(2) 0.0060(17) -0.0211(19) -0.034(2)
C65 0.068(2) 0.062(2) 0.068(2) -0.0027(18) 0.0034(18) -0.0209(19)
C66 0.084(3) 0.050(2) 0.109(3) -0.006(2) -0.039(2) -0.0212(19)
C67 0.092(3) 0.075(2) 0.082(3) -0.015(2) 0.009(2) -0.039(2)
C68 0.085(3) 0.073(3) 0.094(3) 0.007(2) -0.027(2) -0.034(2)
C69 0.099(3) 0.080(3) 0.056(2) -0.0138(18) 0.008(2) -0.046(2)
C70 0.073(3) 0.073(3) 0.085(3) -0.004(2) 0.007(2) -0.026(2)
C71 0.084(3) 0.064(2) 0.099(3) -0.014(2) 0.024(2) -0.025(2)
C72 0.088(3) 0.064(2) 0.081(3) -0.0153(19) 0.025(2) -0.034(2)
C73 0.090(3) 0.074(3) 0.081(3) 0.005(2) -0.009(2) -0.035(2)
C74 0.100(3) 0.065(2) 0.083(3) 0.004(2) -0.018(2) -0.024(2)
C75 0.112(4) 0.076(3) 0.070(3) -0.016(2) 0.009(3) -0.031(3)
C77 0.078(3) 0.076(3) 0.139(4) 0.014(3) -0.029(3) -0.038(3)
C78 0.102(3) 0.066(2) 0.090(3) -0.007(2) 0.009(2) -0.024(2)
C79 0.110(3) 0.065(3) 0.092(3) 0.010(2) -0.028(3) -0.030(2)
C80 0.074(3) 0.070(3) 0.124(4) 0.013(2) 0.018(3) -0.025(2)
C82 0.118(4) 0.058(2) 0.135(4) 0.000(2) -0.060(3) -0.031(2)
C83 0.095(3) 0.082(3) 0.114(4) 0.018(2) -0.022(3) -0.038(3)
C84 0.072(3) 0.201(7) 0.073(4) 0.021(4) 0.010(3) 0.007(4)
C85 0.126(4) 0.100(3) 0.089(3) -0.005(3) 0.008(3) -0.058(3)
C86 0.088(4) 0.216(6) 0.065(3) 0.027(4) 0.010(3) 0.003(4)
C87 0.090(4) 0.094(4) 0.236(7) 0.053(4) -0.062(4) -0.048(3)
C88 0.085(4) 0.254(7) 0.054(3) 0.009(4) 0.011(3) -0.018(4)
C89 0.123(5) 0.144(4) 0.104(4) -0.032(3) 0.016(3) -0.039(4)
C90 0.144(6) 0.228(7) 0.067(3) 0.041(5) 0.010(4) 0.002(5)
C91 0.154(5) 0.136(4) 0.138(5) -0.038(4) -0.018(4) -0.059(4)
C92 0.150(6) 0.281(9) 0.063(3) 0.001(5) 0.023(4) -0.077(6)
C93 0.084(4) 0.163(6) 0.070(4) 0.019(3) 0.012(3) 0.004(4)

loop_
_atom_type_symbol
_atom_type_description
_atom_type_scat_dispersion_real
_atom_type_scat_dispersion_imag
_atom_type_scat_source
C C 0.0181 0.0091
;
International Tables for Crystallography
(Vol. C, Tables 4.2.6.8 and 6.1.1.4)
;
H H 0.0000 0.0000
;
International Tables for Crystallography
(Vol. C, Table 6.1.1.4)
;
O O 0.0492 0.0322
;
International Tables for Crystallography
(Vol. C, Tables 4.2.6.8 and 6.1.1.4)
;
N N 0.0311 0.0180
;
International Tables for Crystallography
(Vol. C, Tables 4.2.6.8 and 6.1.1.4)
;

loop_
_geom_angle_atom_site_label_1
_geom_angle_atom_site_label_2
_geom_angle_atom_site_label_3
_geom_angle
C11 O1 C37 118.5(2)
C14 O2 C53 117.8(2)
C17 O3 C51 117.4(2)
C15 O4 C43 116.8(2)
C26 O5 C45 117.4(2)
C24 O6 C63 119.6(3)
C36 O7 C55 118.8(2)
C34 O8 C58 118.8(2)
C22 O9 C72 117.2(2)
C50 O10 C62 117.3(2)
C16 C11 O1 123.8(3)
C16 C11 C19 120.8(2)
O1 C11 C19 115.4(3)
C23 C12 C15 118.0(3)
C23 C12 C33 120.8(3)
C15 C12 C33 121.0(2)
C31 C13 C17 117.9(3)
C31 C13 C29 120.7(3)
C17 C13 C29 121.4(2)
O2 C14 C18 123.9(3)
O2 C14 C21 115.7(3)
C18 C14 C21 120.4(2)
C31 C15 O4 123.3(3)
C31 C15 C12 120.7(3)
O4 C15 C12 116.1(3)
C11 C16 C21 121.2(3)
C11 C16 H16 119.4
C21 C16 H16 119.4
O3 C17 C23 124.2(3)
O3 C17 C13 115.6(3)
C23 C17 C13 120.2(3)
C14 C18 C19 122.0(3)
C14 C18 H18 119.0
C19 C18 H18 119.0
C18 C19 C11 117.5(3)
C18 C19 C39 121.0(3)
C11 C19 C39 121.4(2)
C26 C20 C30 122.3(3)
C26 C20 H20 118.8
C30 C20 H20 118.8
C14 C21 C16 118.1(3)
C14 C21 C29 121.2(2)
C16 C21 C29 120.7(3)
C32 C22 O9 123.8(3)
C32 C22 C25 120.7(3)
O9 C22 C25 115.5(3)
C12 C23 C17 121.8(3)
C12 C23 H23 119.1
C17 C23 H23 119.1
O6 C24 C44 123.9(3)
O6 C24 C30 115.8(3)
C44 C24 C30 120.4(3)
C27 C25 C22 117.5(3)
C27 C25 C33 120.3(3)
C22 C25 C33 122.0(3)
O5 C26 C35 117.1(3)
O5 C26 C20 123.0(3)
C35 C26 C20 119.9(3)
C36 C27 C25 121.5(3)
C36 C27 H27 119.3
C25 C27 H27 119.3
C32 C28 C36 117.3(3)
C32 C28 C46 122.2(3)
C36 C28 C46 120.6(3)
C13 C29 C21 112.2(2)
C13 C29 H29A 109.2
C21 C29 H29A 109.2
C13 C29 H29B 109.2
C21 C29 H29B 109.2
H29A C29 H29B 107.9
C20 C30 C24 117.6(3)
C20 C30 C39 120.6(3)
C24 C30 C39 121.8(3)
C15 C31 C13 121.4(3)
C15 C31 H31 119.3
C13 C31 H31 119.3
C22 C32 C28 122.0(3)
C22 C32 H32 119.0
C28 C32 H32 119.0
C25 C33 C12 110.4(2)
C25 C33 H33A 109.6
C12 C33 H33A 109.6
C25 C33 H33B 109.6
C12 C33 H33B 109.6
H33A C33 H33B 108.1
O8 C34 C38 115.6(3)
O8 C34 C49 124.1(3)
C38 C34 C49 120.3(3)
C26 C35 C44 118.7(3)
C26 C35 C40 121.4(3)
C44 C35 C40 119.9(3)
C27 C36 O7 124.5(3)
C27 C36 C28 121.0(3)
O7 C36 C28 114.4(3)
O1 C37 C48 107.8(2)
O1 C37 H37A 110.1
C48 C37 H37A 110.1
O1 C37 H37B 110.1
C48 C37 H37B 110.1
H37A C37 H37B 108.5
C34 C38 C47 118.1(3)
C34 C38 C46 120.6(3)
C47 C38 C46 121.3(3)
C19 C39 C30 110.9(2)
C19 C39 H39A 109.5
C30 C39 H39A 109.5
C19 C39 H39B 109.5
C30 C39 H39B 109.5
H39A C39 H39B 108.0
C42 C40 C35 110.1(3)
C42 C40 H40A 109.6
C35 C40 H40A 109.6
C42 C40 H40B 109.6
C35 C40 H40B 109.6
H40A C40 H40B 108.2
C43 C41 C64 110.8(3)
C43 C41 H41A 109.5
C64 C41 H41A 109.5
C43 C41 H41B 109.5
C64 C41 H41B 109.5
H41A C41 H41B 108.1
C49 C42 C50 117.9(3)
C49 C42 C40 121.0(3)
C50 C42 C40 121.1(3)
O4 C43 C41 108.6(2)
O4 C43 H43A 110.0
C41 C43 H43A 110.0
O4 C43 H43B 110.0
C41 C43 H43B 110.0
H43A C43 H43B 108.4
C24 C44 C35 121.1(3)
C24 C44 H44 119.5
C35 C44 H44 119.5
O5 C45 C52 109.2(2)
O5 C45 H45A 109.8
C52 C45 H45A 109.8
O5 C45 H45B 109.8
C52 C45 H45B 109.8
H45A C45 H45B 108.3
C28 C46 C38 114.0(3)
C28 C46 H46A 108.8
C38 C46 H46A 108.8
C28 C46 H46B 108.8
C38 C46 H46B 108.8
H46A C46 H46B 107.7
C50 C47 C38 121.8(3)
C50 C47 H47 119.1
C38 C47 H47 119.1
C37 C48 C54 110.6(3)
C37 C48 H48A 109.5
C54 C48 H48A 109.5
C37 C48 H48B 109.5
C54 C48 H48B 109.5
H48A C48 H48B 108.1
C42 C49 C34 121.6(3)
C42 C49 H49 119.2
C34 C49 H49 119.2
O10 C50 C47 123.1(3)
O10 C50 C42 116.6(3)
C47 C50 C42 120.3(3)
O3 C51 C57 107.6(2)
O3 C51 H51A 110.2
C57 C51 H51A 110.2
O3 C51 H51B 110.2
C57 C51 H51B 110.2
H51A C51 H51B 108.5
C45 C52 C65 111.2(3)
C45 C52 H52A 109.4
C65 C52 H52A 109.4
C45 C52 H52B 109.4
C65 C52 H52B 109.4
H52A C52 H52B 108.0
O2 C53 C60 107.7(3)
O2 C53 H53A 110.2
C60 C53 H53A 110.2
O2 C53 H53B 110.2
C60 C53 H53B 110.2
H53A C53 H53B 108.5
C69 C54 C48 112.4(3)
C69 C54 H54A 109.1
C48 C54 H54A 109.1
C69 C54 H54B 109.1
C48 C54 H54B 109.1
H54A C54 H54B 107.9
O7 C55 C56 105.1(3)
O7 C55 H55A 110.7
C56 C55 H55A 110.7
O7 C55 H55B 110.7
C56 C55 H55B 110.7
H55A C55 H55B 108.8
C70 C56 C55 114.0(3)
C70 C56 H56A 108.8
C55 C56 H56A 108.8
C70 C56 H56B 108.8
C55 C56 H56B 108.8
H56A C56 H56B 107.6
C51 C57 C66 111.4(3)
C51 C57 H57A 109.4
C66 C57 H57A 109.4
C51 C57 H57B 109.4
C66 C57 H57B 109.4
H57A C57 H57B 108.0
O8 C58 C59 107.3(3)
O8 C58 H58A 110.2
C59 C58 H58A 110.2
O8 C58 H58B 110.2
C59 C58 H58B 110.2
H58A C58 H58B 108.5
C58 C59 C61 113.3(3)
C58 C59 H59A 108.9
C61 C59 H59A 108.9
C58 C59 H59B 108.9
C61 C59 H59B 108.9
H59A C59 H59B 107.7
C75 C60 C53 116.0(3)
C75 C60 H60A 108.3
C53 C60 H60A 108.3
C75 C60 H60B 108.3
C53 C60 H60B 108.3
H60A C60 H60B 107.4
C79 C61 C59 113.3(3)
C79 C61 H61A 108.9
C59 C61 H61A 108.9
C79 C61 H61B 108.9
C59 C61 H61B 108.9
H61A C61 H61B 107.7
O10 C62 C77 110.0(3)
O10 C62 H62A 109.7
C77 C62 H62A 109.7
O10 C62 H62B 109.7
C77 C62 H62B 109.7
H62A C62 H62B 108.2
O6 C63 C67 107.9(3)
O6 C63 H63A 110.1
C67 C63 H63A 110.1
O6 C63 H63B 110.1
C67 C63 H63B 110.1
H63A C63 H63B 108.4
C68 C64 C41 113.3(3)
C68 C64 H64A 108.9
C41 C64 H64A 108.9
C68 C64 H64B 108.9
C41 C64 H64B 108.9
H64A C64 H64B 107.7
C52 C65 C78 112.8(3)
C52 C65 H65A 109.0
C78 C65 H65A 109.0
C52 C65 H65B 109.0
C78 C65 H65B 109.0
H65A C65 H65B 107.8
C82 C66 C57 112.0(3)
C82 C66 H66A 109.2
C57 C66 H66A 109.2
C82 C66 H66B 109.2
C57 C66 H66B 109.2
H66A C66 H66B 107.9
C63 C67 C85 114.2(3)
C63 C67 H67A 108.7
C85 C67 H67A 108.7
C63 C67 H67B 108.7
C85 C67 H67B 108.7
H67A C67 H67B 107.6
C64 C68 H68A 109.5
C64 C68 H68B 109.5
H68A C68 H68B 109.5
C64 C68 H68C 109.5
H68A C68 H68C 109.5
H68B C68 H68C 109.5
C54 C69 H69A 109.5
C54 C69 H69B 109.5
H69A C69 H69B 109.5
C54 C69 H69C 109.5
H69A C69 H69C 109.5
H69B C69 H69C 109.5
C56 C70 C80 110.6(3)
C56 C70 H70A 109.5
C80 C70 H70A 109.5
C56 C70 H70B 109.5
C80 C70 H70B 109.5
H70A C70 H70B 108.1
C73 C71 C72 112.2(3)
C73 C71 H71A 109.2
C72 C71 H71A 109.2
C73 C71 H71B 109.2
C72 C71 H71B 109.2
H71A C71 H71B 107.9
O9 C72 C71 107.0(3)
O9 C72 H72A 110.3
C71 C72 H72A 110.3
O9 C72 H72B 110.3
C71 C72 H72B 110.3
H72A C72 H72B 108.6
C71 C73 C83 112.2(3)
C71 C73 H73A 109.2
C83 C73 H73A 109.2
C71 C73 H73B 109.2
C83 C73 H73B 109.2
H73A C73 H73B 107.9
C87 C74 H74A 109.5
C87 C74 H74B 109.5
H74A C74 H74B 109.5
C87 C74 H74C 109.5
H74A C74 H74C 109.5
H74B C74 H74C 109.5
C89 C75 C60 115.8(4)
C89 C75 H75A 108.3
C60 C75 H75A 108.3
C89 C75 H75B 108.3
C60 C75 H75B 108.3
H75A C75 H75B 107.4
C87 C77 C62 122.1(4)
C87 C77 H77A 106.8
C62 C77 H77A 106.8
C87 C77 H77B 106.8
C62 C77 H77B 106.8
H77A C77 H77B 106.7
C65 C78 H78A 109.5
C65 C78 H78B 109.5
H78A C78 H78B 109.5
C65 C78 H78C 109.5
H78A C78 H78C 109.5
H78B C78 H78C 109.5
C61 C79 H79A 109.5
C61 C79 H79B 109.5
H79A C79 H79B 109.5
C61 C79 H79C 109.5
H79A C79 H79C 109.5
H79B C79 H79C 109.5
C70 C80 H80A 109.5
C70 C80 H80B 109.5
H80A C80 H80B 109.5
C70 C80 H80C 109.5
H80A C80 H80C 109.5
H80B C80 H80C 109.5
C66 C82 H82A 109.5
C66 C82 H82B 109.5
H82A C82 H82B 109.5
C66 C82 H82C 109.5
H82A C82 H82C 109.5
H82B C82 H82C 109.5
C73 C83 H83A 109.5
C73 C83 H83B 109.5
H83A C83 H83B 109.5
C73 C83 H83C 109.5
H83A C83 H83C 109.5
H83B C83 H83C 109.5
N81 C84 C92 177.3(8)
C91 C85 C67 114.3(4)
C91 C85 H85A 108.7
C67 C85 H85A 108.7
C91 C85 H85B 108.7
C67 C85 H85B 108.7
H85A C85 H85B 107.6
C92 C86 C88 115.9(5)
C92 C86 H86A 108.3
C88 C86 H86A 108.3
C92 C86 H86B 108.3
C88 C86 H86B 108.3
H86A C86 H86B 107.4
C77 C87 C74 120.0(5)
C77 C87 H87A 107.3
C74 C87 H87A 107.3
C77 C87 H87B 107.3
C74 C87 H87B 107.3
H87A C87 H87B 106.9
C90 C88 C86 115.8(5)
C90 C88 H88A 108.3
C86 C88 H88A 108.3
C90 C88 H88B 108.3
C86 C88 H88B 108.3
H88A C88 H88B 107.4
C75 C89 H89A 109.5
C75 C89 H89B 109.5
H89A C89 H89B 109.5
C75 C89 H89C 109.5
H89A C89 H89C 109.5
H89B C89 H89C 109.5
C93 C90 C88 119.1(5)
C93 C90 H90A 107.5
C88 C90 H90A 107.5
C93 C90 H90B 107.5
C88 C90 H90B 107.5
H90A C90 H90B 107.0
C85 C91 H91A 109.5
C85 C91 H91B 109.5
H91A C91 H91B 109.5
C85 C91 H91C 109.5
H91A C91 H91C 109.5
H91B C91 H91C 109.5
C86 C92 C84 117.5(5)
C86 C92 H92A 107.9
C84 C92 H92A 107.9
C86 C92 H92B 107.9
C84 C92 H92B 107.9
H92A C92 H92B 107.2
N94 C93 C90 178.8(8)

loop_
_geom_bond_atom_site_label_1
_geom_bond_atom_site_label_2
_geom_bond_distance
O1 C11 1.387(3)
O1 C37 1.436(3)
O2 C14 1.383(3)
O2 C53 1.431(3)
O3 C17 1.385(3)
O3 C51 1.433(3)
O4 C15 1.387(3)
O4 C43 1.436(3)
O5 C26 1.383(3)
O5 C45 1.425(3)
O6 C24 1.386(3)
O6 C63 1.417(3)
O7 C36 1.385(3)
O7 C55 1.419(3)
O8 C34 1.379(3)
O8 C58 1.432(3)
O9 C22 1.388(3)
O9 C72 1.436(3)
O10 C50 1.383(3)
O10 C62 1.415(3)
N81 C84 1.110(8)
N94 C93 1.096(7)
C11 C16 1.384(4)
C11 C19 1.406(4)
C12 C23 1.386(4)
C12 C15 1.397(4)
C12 C33 1.507(4)
C13 C31 1.399(4)
C13 C17 1.402(4)
C13 C29 1.513(4)
C14 C18 1.384(4)
C14 C21 1.397(4)
C15 C31 1.384(4)
C16 C21 1.397(3)
C16 H16 0.9500
C17 C23 1.390(4)
C18 C19 1.392(4)
C18 H18 0.9500
C19 C39 1.506(4)
C20 C26 1.385(4)
C20 C30 1.390(4)
C20 H20 0.9500
C21 C29 1.519(4)
C22 C32 1.384(4)
C22 C25 1.406(4)
C23 H23 0.9500
C24 C44 1.390(4)
C24 C30 1.397(4)
C25 C27 1.396(4)
C25 C33 1.503(4)
C26 C35 1.384(4)
C27 C36 1.382(4)
C27 H27 0.9500
C28 C32 1.388(4)
C28 C36 1.410(4)
C28 C46 1.505(4)
C29 H29A 0.9900
C29 H29B 0.9900
C30 C39 1.507(4)
C31 H31 0.9500
C32 H32 0.9500
C33 H33A 0.9900
C33 H33B 0.9900
C34 C38 1.389(4)
C34 C49 1.397(4)
C35 C44 1.397(4)
C35 C40 1.522(4)
C37 C48 1.509(4)
C37 H37A 0.9900
C37 H37B 0.9900
C38 C47 1.391(4)
C38 C46 1.515(4)
C39 H39A 0.9900
C39 H39B 0.9900
C40 C42 1.518(4)
C40 H40A 0.9900
C40 H40B 0.9900
C41 C43 1.507(4)
C41 C64 1.527(4)
C41 H41A 0.9900
C41 H41B 0.9900
C42 C49 1.389(4)
C42 C50 1.400(4)
C43 H43A 0.9900
C43 H43B 0.9900
C44 H44 0.9500
C45 C52 1.514(4)
C45 H45A 0.9900
C45 H45B 0.9900
C46 H46A 0.9900
C46 H46B 0.9900
C47 C50 1.386(4)
C47 H47 0.9500
C48 C54 1.530(4)
C48 H48A 0.9900
C48 H48B 0.9900
C49 H49 0.9500
C51 C57 1.516(4)
C51 H51A 0.9900
C51 H51B 0.9900
C52 C65 1.518(4)
C52 H52A 0.9900
C52 H52B 0.9900
C53 C60 1.507(4)
C53 H53A 0.9900
C53 H53B 0.9900
C54 C69 1.523(4)
C54 H54A 0.9900
C54 H54B 0.9900
C55 C56 1.532(4)
C55 H55A 0.9900
C55 H55B 0.9900
C56 C70 1.510(4)
C56 H56A 0.9900
C56 H56B 0.9900
C57 C66 1.525(4)
C57 H57A 0.9900
C57 H57B 0.9900
C58 C59 1.510(4)
C58 H58A 0.9900
C58 H58B 0.9900
C59 C61 1.522(4)
C59 H59A 0.9900
C59 H59B 0.9900
C60 C75 1.486(5)
C60 H60A 0.9900
C60 H60B 0.9900
C61 C79 1.508(4)
C61 H61A 0.9900
C61 H61B 0.9900
C62 C77 1.495(5)
C62 H62A 0.9900
C62 H62B 0.9900
C63 C67 1.503(4)
C63 H63A 0.9900
C63 H63B 0.9900
C64 C68 1.522(4)
C64 H64A 0.9900
C64 H64B 0.9900
C65 C78 1.531(4)
C65 H65A 0.9900
C65 H65B 0.9900
C66 C82 1.520(4)
C66 H66A 0.9900
C66 H66B 0.9900
C67 C85 1.539(5)
C67 H67A 0.9900
C67 H67B 0.9900
C68 H68A 0.9800
C68 H68B 0.9800
C68 H68C 0.9800
C69 H69A 0.9800
C69 H69B 0.9800
C69 H69C 0.9800
C70 C80 1.533(5)
C70 H70A 0.9900
C70 H70B 0.9900
C71 C73 1.484(5)
C71 C72 1.526(5)
C71 H71A 0.9900
C71 H71B 0.9900
C72 H72A 0.9900
C72 H72B 0.9900
C73 C83 1.541(5)
C73 H73A 0.9900
C73 H73B 0.9900
C74 C87 1.519(5)
C74 H74A 0.9800
C74 H74B 0.9800
C74 H74C 0.9800
C75 C89 1.485(6)
C75 H75A 0.9900
C75 H75B 0.9900
C77 C87 1.353(5)
C77 H77A 0.9900
C77 H77B 0.9900
C78 H78A 0.9800
C78 H78B 0.9800
C78 H78C 0.9800
C79 H79A 0.9800
C79 H79B 0.9800
C79 H79C 0.9800
C80 H80A 0.9800
C80 H80B 0.9800
C80 H80C 0.9800
C82 H82A 0.9800
C82 H82B 0.9800
C82 H82C 0.9800
C83 H83A 0.9800
C83 H83B 0.9800
C83 H83C 0.9800
C84 C92 1.458(8)
C85 C91 1.497(6)
C85 H85A 0.9900
C85 H85B 0.9900
C86 C92 1.455(7)
C86 C88 1.509(7)
C86 H86A 0.9900
C86 H86B 0.9900
C87 H87A 0.9900
C87 H87B 0.9900
C88 C90 1.484(7)
C88 H88A 0.9900
C88 H88B 0.9900
C89 H89A 0.9800
C89 H89B 0.9800
C89 H89C 0.9800
C90 C93 1.442(8)
C90 H90A 0.9900
C90 H90B 0.9900
C91 H91A 0.9800
C91 H91B 0.9800
C91 H91C 0.9800
C92 H92A 0.9900
C92 H92B 0.9900

loop_
_geom_torsion_atom_site_label_1
_geom_torsion_atom_site_label_2
_geom_torsion_atom_site_label_3
_geom_torsion_atom_site_label_4
_geom_torsion
C37 O1 C11 C16 15.5(4)
C37 O1 C11 C19 -167.0(2)
C53 O2 C14 C18 -4.5(4)
C53 O2 C14 C21 177.2(2)
C43 O4 C15 C31 10.4(4)
C43 O4 C15 C12 -170.1(2)
C23 C12 C15 C31 0.9(4)
C33 C12 C15 C31 -174.4(3)
C23 C12 C15 O4 -178.7(2)
C33 C12 C15 O4 6.1(4)
O1 C11 C16 C21 178.4(3)
C19 C11 C16 C21 1.0(4)
C51 O3 C17 C23 -0.2(4)
C51 O3 C17 C13 179.8(2)
C31 C13 C17 O3 179.3(2)
C29 C13 C17 O3 0.0(4)
C31 C13 C17 C23 -0.7(4)
C29 C13 C17 C23 -179.9(3)
O2 C14 C18 C19 -177.5(3)
C21 C14 C18 C19 0.8(5)
C14 C18 C19 C11 0.0(4)
C14 C18 C19 C39 176.7(3)
C16 C11 C19 C18 -0.9(4)
O1 C11 C19 C18 -178.5(2)
C16 C11 C19 C39 -177.6(3)
O1 C11 C19 C39 4.8(4)
O2 C14 C21 C16 177.8(2)
C18 C14 C21 C16 -0.6(4)
O2 C14 C21 C29 -3.0(4)
C18 C14 C21 C29 178.6(3)
C11 C16 C21 C14 -0.2(4)
C11 C16 C21 C29 -179.5(3)
C72 O9 C22 C32 -2.7(5)
C72 O9 C22 C25 175.3(3)
C15 C12 C23 C17 -1.9(4)
C33 C12 C23 C17 173.4(3)
O3 C17 C23 C12 -178.1(3)
C13 C17 C23 C12 1.8(4)
C63 O6 C24 C44 4.0(5)
C63 O6 C24 C30 -176.1(3)
C32 C22 C25 C27 -1.0(5)
O9 C22 C25 C27 -179.1(2)
C32 C22 C25 C33 -176.4(3)
O9 C22 C25 C33 5.5(4)
C45 O5 C26 C35 -170.5(3)
C45 O5 C26 C20 9.0(4)
C30 C20 C26 O5 -177.7(3)
C30 C20 C26 C35 1.8(5)
C22 C25 C27 C36 -0.4(4)
C33 C25 C27 C36 175.0(3)
C31 C13 C29 C21 -89.0(3)
C17 C13 C29 C21 90.3(3)
C14 C21 C29 C13 90.3(3)
C16 C21 C29 C13 -90.5(3)
C26 C20 C30 C24 -0.7(4)
C26 C20 C30 C39 178.0(3)
O6 C24 C30 C20 178.6(2)
C44 C24 C30 C20 -1.6(5)
O6 C24 C30 C39 -0.1(4)
C44 C24 C30 C39 179.8(3)
O4 C15 C31 C13 179.7(3)
C12 C15 C31 C13 0.2(4)
C17 C13 C31 C15 -0.3(4)
C29 C13 C31 C15 178.9(3)
O9 C22 C32 C28 179.3(3)
C25 C22 C32 C28 1.4(5)
C36 C28 C32 C22 -0.3(5)
C46 C28 C32 C22 -179.4(3)
C27 C25 C33 C12 -82.0(3)
C22 C25 C33 C12 93.3(3)
C23 C12 C33 C25 -88.1(3)
C15 C12 C33 C25 87.0(3)
C58 O8 C34 C38 -178.4(3)
C58 O8 C34 C49 2.1(5)
O5 C26 C35 C44 179.0(2)
C20 C26 C35 C44 -0.5(5)
O5 C26 C35 C40 1.1(4)
C20 C26 C35 C40 -178.4(3)
C25 C27 C36 O7 -177.8(3)
C25 C27 C36 C28 1.5(5)
C55 O7 C36 C27 4.2(5)
C55 O7 C36 C28 -175.1(3)
C32 C28 C36 C27 -1.1(5)
C46 C28 C36 C27 178.0(3)
C32 C28 C36 O7 178.2(2)
C46 C28 C36 O7 -2.6(4)
C11 O1 C37 C48 -173.2(2)
O8 C34 C38 C47 -177.8(2)
C49 C34 C38 C47 1.7(5)
O8 C34 C38 C46 1.9(4)
C49 C34 C38 C46 -178.6(3)
C18 C19 C39 C30 -91.0(3)
C11 C19 C39 C30 85.6(3)
C20 C30 C39 C19 -84.3(3)
C24 C30 C39 C19 94.3(3)
C26 C35 C40 C42 87.6(3)
C44 C35 C40 C42 -90.2(3)
C35 C40 C42 C49 -87.2(3)
C35 C40 C42 C50 90.9(4)
C15 O4 C43 C41 176.8(2)
C64 C41 C43 O4 -175.4(2)
O6 C24 C44 C35 -177.3(3)
C30 C24 C44 C35 2.8(5)
C26 C35 C44 C24 -1.8(5)
C40 C35 C44 C24 176.1(3)
C26 O5 C45 C52 176.2(2)
C32 C28 C46 C38 -93.4(3)
C36 C28 C46 C38 87.5(3)
C34 C38 C46 C28 83.4(4)
C47 C38 C46 C28 -96.9(3)
C34 C38 C47 C50 -0.6(5)
C46 C38 C47 C50 179.7(3)
O1 C37 C48 C54 178.3(2)
C50 C42 C49 C34 -2.3(5)
C40 C42 C49 C34 175.9(3)
O8 C34 C49 C42 179.2(3)
C38 C34 C49 C42 -0.2(5)
C62 O10 C50 C47 -27.8(4)
C62 O10 C50 C42 154.6(3)
C38 C47 C50 O10 -179.5(3)
C38 C47 C50 C42 -2.0(5)
C49 C42 C50 O10 -178.9(3)
C40 C42 C50 O10 2.9(5)
C49 C42 C50 C47 3.4(5)
C40 C42 C50 C47 -174.8(3)
C17 O3 C51 C57 176.8(2)
O5 C45 C52 C65 173.1(2)
C14 O2 C53 C60 172.9(3)
C37 C48 C54 C69 -178.1(3)
C36 O7 C55 C56 163.6(3)
O7 C55 C56 C70 173.4(3)
O3 C51 C57 C66 175.8(3)
C34 O8 C58 C59 -174.2(2)
O8 C58 C59 C61 68.9(3)
O2 C53 C60 C75 55.3(4)
C58 C59 C61 C79 -173.0(3)
C50 O10 C62 C77 -162.8(3)
C24 O6 C63 C67 176.9(3)
C43 C41 C64 C68 178.5(3)
C45 C52 C65 C78 -174.5(3)
C51 C57 C66 C82 176.1(3)
O6 C63 C67 C85 177.5(3)
C55 C56 C70 C80 176.8(3)
C22 O9 C72 C71 -174.6(3)
C73 C71 C72 O9 -61.3(4)
C72 C71 C73 C83 -176.7(3)
C53 C60 C75 C89 60.5(4)
O10 C62 C77 C87 -49.4(6)
C63 C67 C85 C91 69.8(5)
C62 C77 C87 C74 176.9(4)
C92 C86 C88 C90 -177.4(5)
C86 C88 C90 C93 -179.2(5)
C88 C86 C92 C84 -177.4(5)
